data_1507328
loop_
_publ_author_name
'Pigge, F. Christopher'
'Coniglio, John J.'
'Rath, Nigam P.'

_publ_section_title
;
 Oxidative demetalation of cyclohexadienyl ruthenium(II) complexes: a net
 Ru-mediated dearomatization.
;
_journal_issue 11
_journal_name_full 'Organic letters'
_journal_page_first 2011
_journal_page_last 2014
_journal_paper_doi 10.1021/ol034646i
_journal_volume 5
_journal_year 2003
_chemical_formula_sum 'C13 H15 N O3'
_chemical_formula_weight 233.26
_chemical_name_systematic
; 
 ? 
;
_space_group_IT_number 61
_symmetry_cell_setting orthorhombic
_symmetry_space_group_name_Hall '-P 2ac 2ab'
_symmetry_space_group_name_H-M 'P b c a'
_atom_sites_solution_hydrogens geom
_atom_sites_solution_primary direct
_atom_sites_solution_secondary difmap
_audit_creation_method SHELXL-97
_cell_angle_alpha 90.00
_cell_angle_beta 90.00
_cell_angle_gamma 90.00
_cell_formula_units_Z 8
_cell_length_a 12.4162(3)
_cell_length_b 7.6844(2)
_cell_length_c 26.1667(6)
_cell_measurement_reflns_used 8729
_cell_measurement_temperature 223(2)
_cell_measurement_theta_max 25.0
_cell_measurement_theta_min 2.25
_cell_volume 2496.59(11)
_computing_cell_refinement 'Bruker SMART'
_computing_data_collection 'Bruker SMART'
_computing_data_reduction 'Bruker SAINT'
_computing_molecular_graphics 'Bruker SHELXTL'
_computing_publication_material 'Bruker SHELXTL'
_computing_structure_refinement 'SHELXTL (Sheldrick, 2001)'
_computing_structure_solution 'SHELXTL (Sheldrick, 2001)'
_diffrn_ambient_temperature 223(2)
_diffrn_measured_fraction_theta_full 1.000
_diffrn_measured_fraction_theta_max 1.000
_diffrn_measurement_device_type 'CCD area detector'
_diffrn_measurement_method 'phi and omega scans'
_diffrn_radiation_monochromator graphite
_diffrn_radiation_source 'normal-focus sealed tube'
_diffrn_radiation_type MoK\a
_diffrn_radiation_wavelength 0.71073
_diffrn_reflns_av_R_equivalents 0.069
_diffrn_reflns_av_sigmaI/netI 0.0240
_diffrn_reflns_limit_h_max 16
_diffrn_reflns_limit_h_min -16
_diffrn_reflns_limit_k_max 10
_diffrn_reflns_limit_k_min -10
_diffrn_reflns_limit_l_max 34
_diffrn_reflns_limit_l_min -34
_diffrn_reflns_number 59698
_diffrn_reflns_theta_full 27.99
_diffrn_reflns_theta_max 27.99
_diffrn_reflns_theta_min 1.56
_exptl_absorpt_coefficient_mu 0.088
_exptl_absorpt_correction_T_max 0.9825
_exptl_absorpt_correction_T_min 0.9757
_exptl_absorpt_correction_type none
_exptl_crystal_colour colorless
_exptl_crystal_density_diffrn 1.241
_exptl_crystal_density_meas ?
_exptl_crystal_density_method 'not measured'
_exptl_crystal_description rectangular
_exptl_crystal_F_000 992
_exptl_crystal_size_max 0.28
_exptl_crystal_size_mid 0.24
_exptl_crystal_size_min 0.20
_refine_diff_density_max 0.199
_refine_diff_density_min -0.187
_refine_diff_density_rms 0.034
_refine_ls_extinction_method none
_refine_ls_goodness_of_fit_ref 1.092
_refine_ls_hydrogen_treatment mixed
_refine_ls_matrix_type full
_refine_ls_number_parameters 157
_refine_ls_number_reflns 3011
_refine_ls_number_restraints 0
_refine_ls_restrained_S_all 1.092
_refine_ls_R_factor_all 0.1119
_refine_ls_R_factor_gt 0.0664
_refine_ls_shift/su_max 0.000
_refine_ls_shift/su_mean 0.000
_refine_ls_structure_factor_coef Fsqd
_refine_ls_weighting_details 'calc w=1/[\s^2^(Fo^2^)+(0.0571P)^2^+0.9859P] where P=(Fo^2^+2Fc^2^)/3'
_refine_ls_weighting_scheme calc
_refine_ls_wR_factor_gt 0.1396
_refine_ls_wR_factor_ref 0.1605
_reflns_number_gt 1915
_reflns_number_total 3011
_reflns_threshold_expression >2sigma(I)
_cod_data_source_file ol034646isi20030415_021856.cif
_cod_data_source_block f7701
_cod_depositor_comments
;
The following automatic conversions were performed:

'_symmetry_cell_setting' value 'Orthorhombic' changed to
'orthorhombic' according to
/home/saulius/struct/CIF-dictionaries/cif_core.dic dictionary named
'cif_core.dic' version 2.4.1 from 2010-06-29.

Automatic conversion script
Id: cif_fix_values 1715 2011-07-08 13:25:40Z adriana 

The following automatic conversions were performed:

'_exptl_crystal_density_meas' value 'no' was changed to '?' - the
value is perceived as not measured.

Automatic conversion script
Id: cif_fix_values 3008 2015-01-20 13:52:24Z robertas 
;
_cod_original_sg_symbol_H-M Pbca
_cod_database_code 1507328

loop_
_symmetry_equiv_pos_as_xyz
'x, y, z'
'-x+1/2, -y, z+1/2'
'-x, y+1/2, -z+1/2'
'x+1/2, -y+1/2, -z'
'-x, -y, -z'
'x-1/2, y, -z-1/2'
'x, -y-1/2, z-1/2'
'-x-1/2, y-1/2, z'

loop_
_atom_site_label
_atom_site_type_symbol
_atom_site_fract_x
_atom_site_fract_y
_atom_site_fract_z
_atom_site_U_iso_or_equiv
_atom_site_adp_type
_atom_site_occupancy
_atom_site_symmetry_multiplicity
_atom_site_calc_flag
_atom_site_refinement_flags
O14 O 1.23094(14) 0.1420(2) 0.41813(7) 0.0760(6) Uani 1 1 d .
O16 O 0.65329(12) 0.1547(2) 0.31484(7) 0.0662(5) Uani 1 1 d .
O17 O 0.88370(14) 0.1644(3) 0.44150(6) 0.0786(6) Uani 1 1 d .
N15 N 0.81303(14) 0.1644(2) 0.27197(7) 0.0523(5) Uani 1 1 d .
C1 C 0.94268(15) 0.1716(3) 0.33908(7) 0.0478(5) Uani 1 1 d .
C2 C 1.00344(17) 0.3263(3) 0.35782(8) 0.0521(5) Uani 1 1 d .
H2 H 0.9745 0.4371 0.3513 0.063 Uiso 1 1 calc R
C3 C 1.09568(17) 0.3173(3) 0.38307(8) 0.0503(5) Uani 1 1 d .
H3 H 1.1298 0.4205 0.3935 0.060 Uiso 1 1 calc R
C4 C 1.14528(16) 0.1507(3) 0.39499(8) 0.0480(5) Uani 1 1 d .
C5 C 1.09055(17) -0.0058(3) 0.37708(8) 0.0469(5) Uani 1 1 d .
H5 H 1.1209 -0.1155 0.3839 0.056 Uiso 1 1 calc R
C6 C 0.99856(17) 0.0042(3) 0.35133(8) 0.0491(5) Uani 1 1 d .
H6 H 0.9667 -0.1000 0.3402 0.059 Uiso 1 1 calc R
C7 C 0.92547(19) 0.1886(4) 0.28008(9) 0.0720(8) Uani 1 1 d .
H7A H 0.9482 0.3037 0.2681 0.086 Uiso 1 1 calc R
H7B H 0.9670 0.0998 0.2618 0.086 Uiso 1 1 calc R
C8 C 0.7678(2) 0.1671(4) 0.22111(9) 0.0723(7) Uani 1 1 d .
H8A H 0.6903 0.1527 0.2231 0.108 Uiso 1 1 calc R
H8B H 0.7984 0.0729 0.2012 0.108 Uiso 1 1 calc R
H8C H 0.7844 0.2774 0.2049 0.108 Uiso 1 1 calc R
C9 C 0.75217(17) 0.1625(3) 0.31511(8) 0.0473(5) Uani 1 1 d .
C10 C 0.82645(15) 0.1685(3) 0.35890(8) 0.0469(5) Uani 1 1 d .
C11 C 0.79981(18) 0.1678(3) 0.40847(9) 0.0544(6) Uani 1 1 d .
C12 C 0.6873(2) 0.1681(3) 0.42906(11) 0.0701(7) Uani 1 1 d .
H12A H 0.6771 0.0674 0.4509 0.105 Uiso 1 1 calc R
H12B H 0.6365 0.1636 0.4009 0.105 Uiso 1 1 calc R
H12C H 0.6755 0.2734 0.4487 0.105 Uiso 1 1 calc R
C13 C 0.8701(3) 0.1762(5) 0.49494(10) 0.0948(10) Uani 1 1 d .
H13A H 0.8360 0.2861 0.5034 0.142 Uiso 1 1 calc R
H13B H 0.9398 0.1695 0.5115 0.142 Uiso 1 1 calc R
H13C H 0.8251 0.0810 0.5066 0.142 Uiso 1 1 calc R

loop_
_atom_site_aniso_label
_atom_site_aniso_U_11
_atom_site_aniso_U_22
_atom_site_aniso_U_33
_atom_site_aniso_U_23
_atom_site_aniso_U_13
_atom_site_aniso_U_12
O14 0.0634(11) 0.0795(13) 0.0850(13) -0.0080(10) -0.0317(9) 0.0063(9)
O16 0.0410(9) 0.0720(11) 0.0857(12) 0.0050(9) -0.0049(8) -0.0029(8)
O17 0.0704(11) 0.1290(17) 0.0364(9) -0.0012(10) 0.0075(8) 0.0041(11)
N15 0.0478(10) 0.0668(12) 0.0423(10) 0.0041(9) -0.0066(8) -0.0022(9)
C1 0.0375(10) 0.0690(15) 0.0368(10) 0.0024(10) 0.0018(8) 0.0015(10)
C2 0.0482(12) 0.0500(13) 0.0582(13) 0.0077(11) 0.0081(10) 0.0052(10)
C3 0.0487(12) 0.0460(12) 0.0561(13) -0.0044(10) 0.0024(10) -0.0050(10)
C4 0.0454(11) 0.0573(13) 0.0413(11) -0.0029(10) -0.0013(9) 0.0030(10)
C5 0.0488(12) 0.0474(12) 0.0445(11) -0.0014(9) 0.0041(9) 0.0046(10)
C6 0.0483(12) 0.0550(14) 0.0441(11) -0.0111(10) 0.0089(10) -0.0081(10)
C7 0.0493(13) 0.123(2) 0.0440(12) 0.0087(15) 0.0000(10) -0.0001(14)
C8 0.0815(18) 0.0828(18) 0.0526(14) 0.0055(13) -0.0241(13) -0.0041(15)
C9 0.0437(11) 0.0409(11) 0.0573(12) 0.0030(10) -0.0022(10) 0.0001(10)
C10 0.0394(10) 0.0573(13) 0.0440(11) 0.0012(10) 0.0067(9) 0.0007(10)
C11 0.0532(12) 0.0584(14) 0.0516(13) 0.0013(11) 0.0100(10) 0.0019(11)
C12 0.0671(15) 0.0706(17) 0.0725(17) 0.0007(14) 0.0311(13) 0.0022(14)
C13 0.123(3) 0.122(3) 0.0391(14) -0.0013(16) 0.0072(15) 0.008(2)

loop_
_atom_type_symbol
_atom_type_description
_atom_type_scat_dispersion_real
_atom_type_scat_dispersion_imag
_atom_type_scat_source
C C 0.0033 0.0016 'International Tables Vol C Tables 4.2.6.8 and 6.1.1.4'
H H 0.0000 0.0000 'International Tables Vol C Tables 4.2.6.8 and 6.1.1.4'
N N 0.0061 0.0033 'International Tables Vol C Tables 4.2.6.8 and 6.1.1.4'
O O 0.0106 0.0060 'International Tables Vol C Tables 4.2.6.8 and 6.1.1.4'

loop_
_geom_angle_atom_site_label_1
_geom_angle_atom_site_label_2
_geom_angle_atom_site_label_3
_geom_angle
C11 O17 C13 122.6(2)
C9 N15 C7 115.01(18)
C9 N15 C8 123.3(2)
C7 N15 C8 121.1(2)
C2 C1 C6 112.35(17)
C2 C1 C10 112.19(18)
C6 C1 C10 110.50(18)
C2 C1 C7 109.1(2)
C6 C1 C7 110.27(19)
C10 C1 C7 101.92(16)
C3 C2 C1 124.1(2)
C2 C3 C4 121.3(2)
O14 C4 C3 121.4(2)
O14 C4 C5 121.2(2)
C3 C4 C5 117.35(17)
C6 C5 C4 121.1(2)
C5 C6 C1 123.8(2)
N15 C7 C1 105.67(18)
O16 C9 N15 123.5(2)
O16 C9 C10 129.2(2)
N15 C9 C10 107.34(17)
C11 C10 C9 126.83(19)
C11 C10 C1 124.07(19)
C9 C10 C1 109.09(17)
C10 C11 O17 115.38(19)
C10 C11 C12 125.4(2)
O17 C11 C12 119.2(2)

loop_
_geom_bond_atom_site_label_1
_geom_bond_atom_site_label_2
_geom_bond_distance
O14 C4 1.226(2)
O16 C9 1.229(2)
O17 C11 1.354(3)
O17 C13 1.411(3)
N15 C9 1.359(3)
N15 C7 1.424(3)
N15 C8 1.444(3)
C1 C2 1.490(3)
C1 C6 1.497(3)
C1 C10 1.534(3)
C1 C7 1.564(3)
C2 C3 1.324(3)
C3 C4 1.455(3)
C4 C5 1.458(3)
C5 C6 1.328(3)
C9 C10 1.471(3)
C10 C11 1.339(3)
C11 C12 1.497(3)

loop_
_cod_related_entry_id
_cod_related_entry_database
_cod_related_entry_code
1 ChemSpider 21200337
